data_4314267
loop_
_publ_author_name
'Hengbo Cui'
'Takeo Otsuka'
'Akiko Kobayashi'
'Naoya Takeda'
'Masayasu Ishikawa'
'Yohji Misaki'
'Hayao Kobayashi'

_publ_contact_author_email akiko@chem.s.u-tokyo.ac.jp
_publ_contact_author_fax +81-3-5841-4417
_publ_contact_author_name 'Akiko KOBAYASHI'
_publ_contact_author_phone +81-3-5841-4417
_publ_section_title
;
 Structural, Electrical, and Magnetic Properties of a Series of Molecular
 Conductors Based on BDT-TTP and Lanthanoid Nitrate Complex Anions
 (BDT-TTP = 2,5-Bis(1,3-dithiol-2-ylidene)-1,3,4,6-tetrathiapentalene)
;
_journal_name_full 'Inorganic Chemistry'
_journal_page_first 6114
_journal_page_last 6122
_journal_paper_doi 10.1021/ic034459g
_journal_volume 42
_journal_year 2003
_chemical_formula_moiety 'C50 H20 Eu N5 O15 S40 '
_chemical_formula_sum 'C50 H20 Eu N5 O15 S40'
_chemical_formula_weight 2365.09
_space_group_IT_number 2
_symmetry_cell_setting triclinic
_symmetry_Int_Tables_number 2
_symmetry_space_group_name_Hall '-P 1'
_symmetry_space_group_name_H-M 'P -1'
_audit_creation_date 2003-03-13
_audit_creation_method 'by CrystalStructure v2.00'
_cell_angle_alpha 69
_cell_angle_beta 76
_cell_angle_gamma 78
_cell_formula_units_Z 2
_cell_length_a 11.3842
_cell_length_b 19.4060
_cell_length_c 21.8363
_cell_measurement_reflns_used 466
_cell_measurement_temperature 295.1
_cell_measurement_theta_max 13.6
_cell_measurement_theta_min 1.2
_cell_volume 4330.619
_computing_cell_refinement CrystalClear
_computing_data_collection CrystalClear
_computing_data_reduction CrystalStructure
_computing_publication_material 'CrystalStructure Ver. 2.00'
_computing_structure_refinement CRYSTALS
_computing_structure_solution SIR92
_diffrn_detector_area_resol_mean 7.32
_diffrn_measured_fraction_theta_full 0.9147
_diffrn_measured_fraction_theta_max 0.9147
_diffrn_measurement_device_type 'Rigaku Mercury'
_diffrn_measurement_method \w
_diffrn_radiation_type 'Mo K\a'
_diffrn_radiation_wavelength 0.7107
_diffrn_reflns_av_R_equivalents 0.056
_diffrn_reflns_limit_h_max 10
_diffrn_reflns_limit_h_min -14
_diffrn_reflns_limit_k_max 22
_diffrn_reflns_limit_k_min -24
_diffrn_reflns_limit_l_max 27
_diffrn_reflns_limit_l_min -27
_diffrn_reflns_number 33669
_diffrn_reflns_theta_full 27.10
_diffrn_reflns_theta_max 27.10
_exptl_absorpt_coefficient_mu 1.741
_exptl_absorpt_correction_T_max 0.000
_exptl_absorpt_correction_T_min 0.000
_exptl_absorpt_correction_type
;
\y scans (North,Phillips & Matthews, 1968)
;
_exptl_absorpt_process_details '(North, Phillips & Mathews, 1968)'
_exptl_crystal_colour black
_exptl_crystal_density_diffrn 1.809
_exptl_crystal_density_method 'not measured'
_exptl_crystal_description platelet
_exptl_crystal_size_max 0.30
_exptl_crystal_size_mid 0.20
_exptl_crystal_size_min 0.05
_refine_diff_density_max 14.30
_refine_diff_density_min -6.28
_refine_ls_extinction_method none
_refine_ls_goodness_of_fit_ref 2.404
_refine_ls_hydrogen_treatment noref
_refine_ls_number_parameters 1000
_refine_ls_number_reflns 17525
_refine_ls_R_factor_gt 0.1020
_refine_ls_shift/su_max 0.0590
_refine_ls_structure_factor_coef F
_refine_ls_weighting_details 'w = 1/\s^2^(Fo)'
_refine_ls_weighting_scheme sigma
_refine_ls_wR_factor_ref 0.1510
_reflns_number_gt 10532
_reflns_number_total 17523
_reflns_threshold_expression F^2^>2.0\s(F^2^)
_cod_data_source_file ic034459gsi20030807_031921_04.cif
_cod_data_source_block '__(BDT-TTP)5[Eu(NO3)5]'
_cod_original_cell_volume 4342.5655
_cod_original_sg_symbol_H-M 'P -1 '
_cod_original_formula_sum 'C50 H20 Eu N5 O15 S40 '
_cod_database_code 4314267

loop_
_symmetry_equiv_pos_as_xyz
x,y,z
-x,-y,-z

loop_
_atom_site_label
_atom_site_type_symbol
_atom_site_fract_x
_atom_site_fract_y
_atom_site_fract_z
_atom_site_U_iso_or_equiv
_atom_site_adp_type
_atom_site_occupancy
_atom_site_symmetry_multiplicity
_atom_site_calc_flag
_atom_site_refinement_flags
_atom_site_disorder_assembly
_atom_site_disorder_group
Eu1 Eu 1.82938(7) 0.76037(4) -0.02155(4) 0.0240(2) Uani 1.00 1 d . . .
S1 S 0.3480(3) -0.1511(2) 0.7956(2) 0.0197(9) Uani 1.00 1 d . . .
S2 S 0.4532(3) -0.0208(2) 0.7887(2) 0.0197(9) Uani 1.00 1 d . . .
S3 S 0.3249(3) -0.0808(2) 0.6425(2) 0.0142(8) Uani 1.00 1 d . . .
S4 S 0.4249(3) 0.0554(2) 0.6306(2) 0.0147(8) Uani 1.00 1 d . . .
S5 S 0.2949(3) -0.0146(2) 0.4964(2) 0.0123(8) Uani 1.00 1 d . . .
S6 S 0.3982(3) 0.1211(2) 0.4830(2) 0.0127(8) Uani 1.00 1 d . . .
S7 S 0.2668(3) 0.0543(2) 0.3416(2) 0.0154(8) Uani 1.00 1 d . . .
S8 S 0.3650(3) 0.1891(2) 0.3283(2) 0.0152(8) Uani 1.00 1 d . . .
S9 S 0.7534(3) 0.0872(2) 0.7392(2) 0.0168(8) Uani 1.00 1 d . . .
S10 S 0.8539(3) 0.2246(2) 0.7169(2) 0.0169(8) Uani 1.00 1 d . . .
S11 S 0.7111(3) 0.1520(2) 0.5834(2) 0.0133(8) Uani 1.00 1 d . . .
S12 S 0.8137(3) 0.2890(2) 0.5663(2) 0.0131(8) Uani 1.00 1 d . . .
S13 S 0.6842(3) 0.2129(2) 0.4362(2) 0.0138(8) Uani 1.00 1 d . . .
S14 S 0.7864(3) 0.3501(2) 0.4197(2) 0.0132(8) Uani 1.00 1 d . . .
S15 S 0.6478(3) 0.2828(2) 0.2815(2) 0.0157(8) Uani 1.00 1 d . . .
S16 S 0.7455(3) 0.4184(2) 0.2666(2) 0.0162(8) Uani 1.00 1 d . . .
S17 S 1.0464(3) -0.0353(2) 0.7668(2) 0.0179(8) Uani 1.00 1 d . . .
S18 S 1.1539(3) 0.0946(2) 0.7573(2) 0.0183(9) Uani 1.00 1 d . . .
S19 S 1.0157(3) 0.0352(2) 0.6142(2) 0.0136(8) Uani 1.00 1 d . . .
S20 S 1.1199(3) 0.1703(2) 0.6010(2) 0.0130(8) Uani 1.00 1 d . . .
S21 S 0.9921(3) 0.0987(2) 0.4673(2) 0.0132(8) Uani 1.00 1 d . . .
S22 S 1.0971(3) 0.2340(2) 0.4529(2) 0.0130(8) Uani 1.00 1 d . . .
S23 S 0.9562(3) 0.1667(2) 0.3156(2) 0.0162(8) Uani 1.00 1 d . . .
S24 S 1.0517(3) 0.3037(2) 0.2987(2) 0.0157(8) Uani 1.00 1 d . . .
S25 S 1.1387(3) 0.3099(2) 0.6784(2) 0.0157(8) Uani 1.00 1 d . . .
S26 S 1.2346(3) 0.4469(2) 0.6606(2) 0.0157(8) Uani 1.00 1 d . . .
S27 S 1.1006(3) 0.3745(2) 0.5243(2) 0.0114(8) Uani 1.00 1 d . . .
S28 S 1.2039(3) 0.5117(2) 0.5068(2) 0.0118(8) Uani 1.00 1 d . . .
S29 S 1.0721(3) 0.4361(2) 0.3770(2) 0.0138(8) Uani 1.00 1 d . . .
S30 S 1.1727(3) 0.5735(2) 0.3606(2) 0.0138(8) Uani 1.00 1 d . . .
S31 S 1.0404(3) 0.5023(2) 0.2228(2) 0.0196(9) Uani 1.00 1 d . . .
S32 S 1.1386(3) 0.6384(2) 0.2062(2) 0.0193(9) Uani 1.00 1 d . . .
S33 S 1.4443(3) 0.1953(2) 0.7101(2) 0.0168(8) Uani 1.00 1 d . . .
S34 S 1.5414(3) 0.3323(2) 0.6924(2) 0.0172(8) Uani 1.00 1 d . . .
S35 S 1.4042(3) 0.2614(2) 0.5557(2) 0.0131(8) Uani 1.00 1 d . . .
S36 S 1.5068(3) 0.3986(2) 0.5388(2) 0.0131(8) Uani 1.00 1 d . . .
S37 S 1.3782(3) 0.3222(2) 0.4084(2) 0.0131(8) Uani 1.00 1 d . . .
S38 S 1.4778(3) 0.4602(2) 0.3922(2) 0.0128(8) Uani 1.00 1 d . . .
S39 S 1.3420(3) 0.3921(2) 0.2530(2) 0.0163(8) Uani 1.00 1 d . . .
S40 S 1.4430(3) 0.5263(2) 0.2394(2) 0.0168(8) Uani 1.00 1 d . . .
O1 O 1.6386(10) 0.6106(6) 0.1360(5) 0.046(4) Uani 1.00 1 d . . .
O2 O 1.6450(9) 0.7107(7) 0.0477(6) 0.044(4) Uani 1.00 1 d . . .
O3 O 1.8098(11) 0.6408(6) 0.0733(6) 0.048(4) Uani 1.00 1 d . . .
O4 O 1.6633(9) 0.9636(6) -0.1302(6) 0.039(3) Uani 1.00 1 d . . .
O5 O 1.6640(9) 0.8664(6) -0.0389(5) 0.038(3) Uani 1.00 1 d . . .
O6 O 1.8218(10) 0.8787(6) -0.1188(6) 0.043(3) Uani 1.00 1 d . . .
O7 O 2.2029(9) 0.7145(6) -0.0764(6) 0.041(3) Uani 1.00 1 d . . .
O8 O 2.0283(8) 0.7804(5) -0.0986(5) 0.029(3) Uani 1.00 1 d . . .
O9 O 2.0341(9) 0.6907(6) -0.0051(5) 0.038(3) Uani 1.00 1 d . . .
O10 O 1.910(1) 0.8391(7) 0.1146(7) 0.069(5) Uani 1.00 1 d . . .
O11 O 1.7946(13) 0.7806(8) 0.0881(6) 0.067(5) Uani 1.00 1 d . . .
O12 O 1.9358(11) 0.8328(7) 0.0150(6) 0.055(4) Uani 1.00 1 d . . .
O13 O 1.7469(10) 0.6577(6) -0.1403(5) 0.038(3) Uani 1.00 1 d . . .
O14 O 1.7135(10) 0.7523(6) -0.1038(6) 0.043(4) Uani 1.00 1 d . . .
O15 O 1.8543(11) 0.6607(6) -0.0701(6) 0.048(4) Uani 1.00 1 d . . .
N1 N 1.6913(12) 0.6532(7) 0.0900(6) 0.034(4) Uani 1.00 1 d . . .
N2 N 1.7144(12) 0.9065(7) -0.0970(7) 0.037(4) Uani 1.00 1 d . . .
N3 N 2.0942(12) 0.7272(7) -0.0621(7) 0.033(4) Uani 1.00 1 d . . .
N4 N 1.8739(12) 0.8217(7) 0.0731(6) 0.031(4) Uani 1.00 1 d . . .
N5 N 1.7671(11) 0.6900(7) -0.1060(6) 0.030(4) Uani 1.00 1 d . . .
C1 C 0.386(1) -0.1504(8) 0.8679(7) 0.030(4) Uani 1.00 1 d . . .
C2 C 0.4333(12) -0.0917(8) 0.8644(7) 0.024(4) Uani 1.00 1 d . . .
C3 C 0.3936(11) -0.0639(7) 0.7469(7) 0.018(3) Uani 1.00 1 d . . .
C4 C 0.3832(11) -0.0330(7) 0.6819(6) 0.017(3) Uani 1.00 1 d . . .
C5 C 0.3363(11) -0.0112(6) 0.5665(6) 0.014(3) Uani 1.00 1 d . . .
C6 C 0.3841(10) 0.0506(6) 0.5609(6) 0.013(3) Uani 1.00 1 d . . .
C7 C 0.3391(11) 0.0730(7) 0.4446(7) 0.016(3) Uani 1.00 1 d . . .
C8 C 0.3254(11) 0.1013(7) 0.3796(6) 0.015(3) Uani 1.00 1 d . . .
C9 C 0.2777(11) 0.1239(7) 0.2642(6) 0.017(3) Uani 1.00 1 d . . .
C10 C 0.3241(11) 0.1850(7) 0.2577(6) 0.019(4) Uani 1.00 1 d . . .
C11 C 0.8026(12) 0.0969(7) 0.8048(7) 0.024(4) Uani 1.00 1 d . . .
C12 C 0.8471(12) 0.1579(7) 0.7965(7) 0.021(4) Uani 1.00 1 d . . .
C13 C 0.7923(11) 0.1735(7) 0.6830(6) 0.014(3) Uani 1.00 1 d . . .
C14 C 0.7738(10) 0.2018(6) 0.6191(6) 0.011(3) Uani 1.00 1 d . . .
C15 C 0.7262(10) 0.2200(6) 0.5042(6) 0.012(3) Uani 1.00 1 d . . .
C16 C 0.7723(11) 0.2818(7) 0.4979(6) 0.015(3) Uani 1.00 1 d . . .
C17 C 0.7248(10) 0.3010(7) 0.3831(6) 0.013(3) Uani 1.00 1 d . . .
C18 C 0.7072(11) 0.3306(7) 0.3191(7) 0.017(3) Uani 1.00 1 d . . .
C19 C 0.6623(12) 0.3510(7) 0.2041(7) 0.021(4) Uani 1.00 1 d . . .
C20 C 0.7073(12) 0.4121(7) 0.1968(7) 0.022(4) Uani 1.00 1 d . . .
C21 C 1.0819(12) -0.0330(7) 0.8390(6) 0.023(4) Uani 1.00 1 d . . .
C22 C 1.1310(12) 0.0260(7) 0.8348(7) 0.023(4) Uani 1.00 1 d . . .
C23 C 1.0921(10) 0.0507(6) 0.7179(6) 0.013(3) Uani 1.00 1 d . . .
C24 C 1.0773(10) 0.0828(6) 0.6523(6) 0.013(3) Uani 1.00 1 d . . .
C25 C 1.0302(10) 0.1040(6) 0.5372(6) 0.014(3) Uani 1.00 1 d . . .
C26 C 1.0791(11) 0.1652(7) 0.5323(6) 0.015(3) Uani 1.00 1 d . . .
C27 C 1.0335(10) 0.1869(6) 0.4160(6) 0.011(3) Uani 1.00 1 d . . .
C28 C 1.0154(10) 0.2158(6) 0.3525(6) 0.013(3) Uani 1.00 1 d . . .
C29 C 0.9615(12) 0.2359(7) 0.2381(7) 0.022(4) Uani 1.00 1 d . . .
C30 C 1.0027(12) 0.2985(8) 0.2304(7) 0.025(4) Uani 1.00 1 d . . .
C31 C 1.1831(12) 0.3158(7) 0.7475(6) 0.021(4) Uani 1.00 1 d . . .
C32 C 1.2239(12) 0.3792(7) 0.7403(6) 0.019(4) Uani 1.00 1 d . . .
C33 C 1.1758(10) 0.3971(7) 0.6244(6) 0.013(3) Uani 1.00 1 d . . .
C34 C 1.1617(10) 0.4237(6) 0.5592(6) 0.012(3) Uani 1.00 1 d . . .
C35 C 1.1147(10) 0.4428(6) 0.4453(6) 0.014(3) Uani 1.00 1 d . . .
C36 C 1.1616(10) 0.5056(6) 0.4375(6) 0.013(3) Uani 1.00 1 d . . .
C37 C 1.1136(11) 0.5231(7) 0.3245(6) 0.015(3) Uani 1.00 1 d . . .
C38 C 1.0994(10) 0.5507(7) 0.2602(7) 0.015(3) Uani 1.00 1 d . . .
C39 C 1.0491(13) 0.5723(8) 0.1461(7) 0.028(4) Uani 1.00 1 d . . .
C40 C 1.0945(13) 0.6327(8) 0.1390(7) 0.030(4) Uani 1.00 1 d . . .
C41 C 1.4814(12) 0.2033(7) 0.7793(7) 0.022(4) Uani 1.00 1 d . . .
C42 C 1.5261(11) 0.2663(7) 0.7721(7) 0.021(4) Uani 1.00 1 d . . .
C43 C 1.4821(11) 0.2829(7) 0.6556(7) 0.017(3) Uani 1.00 1 d . . .
C44 C 1.4666(10) 0.3098(7) 0.5921(6) 0.013(3) Uani 1.00 1 d . . .
C45 C 1.4185(10) 0.3294(6) 0.4769(6) 0.013(3) Uani 1.00 1 d . . .
C46 C 1.4653(10) 0.3918(6) 0.4705(6) 0.013(3) Uani 1.00 1 d . . .
C47 C 1.4157(10) 0.4109(6) 0.3560(6) 0.013(3) Uani 1.00 1 d . . .
C48 C 1.4022(11) 0.4384(6) 0.2922(6) 0.015(3) Uani 1.00 1 d . . .
C49 C 1.3623(11) 0.4600(7) 0.1743(6) 0.017(3) Uani 1.00 1 d . . .
C50 C 1.4096(12) 0.5207(7) 0.1678(6) 0.020(4) Uani 1.00 1 d . . .
H1 H 0.3671 -0.1855 0.9073 0.0515 Uiso 1.00 1 c . . .
H2 H 0.4551 -0.0828 0.8986 0.0675 Uiso 1.00 1 c . . .
H3 H 0.2613 0.1143 0.2276 0.0509 Uiso 1.00 1 c . . .
H4 H 0.3282 0.2240 0.2175 0.0385 Uiso 1.00 1 c . . .
H5 H 0.7966 0.0585 0.8435 0.0506 Uiso 1.00 1 c . . .
H6 H 0.8710 0.1700 0.8294 0.0399 Uiso 1.00 1 c . . .
H7 H 0.6427 0.3396 0.1701 0.0563 Uiso 1.00 1 c . . .
H8 H 0.7144 0.4484 0.1597 0.0531 Uiso 1.00 1 c . . .
H9 H 1.0676 -0.0689 0.8752 0.0485 Uiso 1.00 1 c . . .
H10 H 1.1415 0.0334 0.8701 0.0543 Uiso 1.00 1 c . . .
H11 H 0.9347 0.2295 0.2038 0.0473 Uiso 1.00 1 c . . .
H12 H 1.0088 0.3337 0.1936 0.0499 Uiso 1.00 1 c . . .
H13 H 1.1737 0.2805 0.7875 0.0557 Uiso 1.00 1 c . . .
H14 H 1.2425 0.3920 0.7737 0.0505 Uiso 1.00 1 c . . .
H15 H 1.0351 0.5619 0.1112 0.0719 Uiso 1.00 1 c . . .
H16 H 1.1082 0.6685 0.0994 0.0666 Uiso 1.00 1 c . . .
H17 H 1.4716 0.1657 0.8197 0.0633 Uiso 1.00 1 c . . .
H18 H 1.5455 0.2771 0.8057 0.0596 Uiso 1.00 1 c . . .
H19 H 1.3494 0.4498 0.1386 0.0453 Uiso 1.00 1 c . . .
H20 H 1.4216 0.5600 0.1297 0.0448 Uiso 1.00 1 c . . .

loop_
_atom_site_aniso_label
_atom_site_aniso_U_11
_atom_site_aniso_U_22
_atom_site_aniso_U_33
_atom_site_aniso_U_12
_atom_site_aniso_U_13
_atom_site_aniso_U_23
Eu1 0.0247(4) 0.0272(4) 0.0203(4) -0.0114(3) -0.0046(3) -0.0030(3)
S1 0.024(2) 0.018(2) 0.015(2) -0.004(1) -0.005(1) -0.000(1)
S2 0.022(2) 0.023(2) 0.018(2) -0.005(1) -0.007(1) -0.008(1)
S3 0.018(2) 0.011(2) 0.015(2) -0.0055(13) -0.0058(13) -0.0024(13)
S4 0.018(2) 0.012(2) 0.016(2) -0.0050(13) -0.0053(13) -0.0039(13)
S5 0.015(2) 0.009(1) 0.014(2) -0.0039(12) -0.0045(13) -0.0031(12)
S6 0.014(2) 0.010(2) 0.016(2) -0.0041(12) -0.0041(13) -0.0040(13)
S7 0.017(2) 0.015(2) 0.018(2) -0.0036(13) -0.006(1) -0.0064(13)
S8 0.018(2) 0.011(2) 0.016(2) -0.0038(13) -0.0044(13) -0.0016(13)
S9 0.019(2) 0.013(2) 0.017(2) -0.0055(13) -0.006(1) 0.0003(13)
S10 0.019(2) 0.016(2) 0.018(2) -0.0037(13) -0.007(1) -0.005(1)
S11 0.016(2) 0.010(2) 0.016(2) -0.0052(12) -0.0061(13) -0.0028(13)
S12 0.017(2) 0.010(2) 0.015(2) -0.0057(12) -0.0040(13) -0.0037(13)
S13 0.017(2) 0.012(2) 0.016(2) -0.0052(12) -0.0050(13) -0.0046(13)
S14 0.016(2) 0.012(2) 0.015(2) -0.0051(12) -0.0046(13) -0.0044(13)
S15 0.017(2) 0.015(2) 0.018(2) -0.0052(13) -0.005(1) -0.0067(13)
S16 0.018(2) 0.014(2) 0.016(2) -0.0052(13) -0.0033(13) -0.0027(13)
S17 0.023(2) 0.015(2) 0.015(2) -0.0064(13) -0.003(1) -0.0026(13)
S18 0.020(2) 0.019(2) 0.020(2) -0.004(1) -0.008(1) -0.007(1)
S19 0.017(2) 0.010(2) 0.015(2) -0.0050(12) -0.0055(13) -0.0028(13)
S20 0.015(2) 0.010(2) 0.015(2) -0.0045(12) -0.0047(13) -0.0037(13)
S21 0.016(2) 0.010(2) 0.016(2) -0.0053(12) -0.0050(13) -0.0043(13)
S22 0.015(2) 0.010(2) 0.016(2) -0.0055(12) -0.0043(13) -0.0033(13)
S23 0.018(2) 0.015(2) 0.020(2) -0.0053(13) -0.007(1) -0.007(1)
S24 0.018(2) 0.012(2) 0.017(2) -0.0057(13) -0.0034(13) -0.0024(13)
S25 0.017(2) 0.013(2) 0.015(2) -0.0049(13) -0.0029(13) -0.0015(13)
S26 0.019(2) 0.016(2) 0.016(2) -0.0051(13) -0.005(1) -0.0059(13)
S27 0.014(2) 0.009(1) 0.013(2) -0.0039(12) -0.0041(13) -0.0032(12)
S28 0.014(2) 0.010(2) 0.013(2) -0.0040(12) -0.0057(13) -0.0034(12)
S29 0.018(2) 0.013(2) 0.013(2) -0.0065(12) -0.0041(13) -0.0033(13)
S30 0.018(2) 0.011(2) 0.014(2) -0.0052(12) -0.0045(13) -0.0030(13)
S31 0.021(2) 0.021(2) 0.020(2) -0.003(1) -0.010(1) -0.007(1)
S32 0.023(2) 0.018(2) 0.016(2) -0.005(1) -0.006(1) -0.001(1)
S33 0.019(2) 0.013(2) 0.017(2) -0.0050(13) -0.003(1) -0.0014(13)
S34 0.019(2) 0.017(2) 0.019(2) -0.0062(13) -0.005(1) -0.007(1)
S35 0.014(2) 0.011(2) 0.016(2) -0.0047(12) -0.0039(13) -0.0040(13)
S36 0.015(2) 0.011(2) 0.015(2) -0.0053(12) -0.0043(13) -0.0040(13)
S37 0.016(2) 0.011(2) 0.014(2) -0.0056(12) -0.0030(13) -0.0033(13)
S38 0.015(2) 0.011(2) 0.015(2) -0.0055(12) -0.0050(13) -0.0023(13)
S39 0.017(2) 0.016(2) 0.019(2) -0.0050(13) -0.006(1) -0.005(1)
S40 0.021(2) 0.015(2) 0.016(2) -0.0073(13) -0.003(1) -0.0040(13)
O1 0.064(8) 0.055(8) 0.018(6) -0.045(6) 0.000(5) 0.007(5)
O2 0.023(6) 0.062(8) 0.041(7) -0.017(5) -0.011(5) 0.001(6)
O3 0.045(7) 0.047(7) 0.038(7) -0.016(6) -0.008(6) 0.008(6)
O4 0.033(6) 0.026(6) 0.051(7) -0.006(5) -0.018(6) 0.003(5)
O5 0.036(6) 0.030(6) 0.035(7) -0.006(5) 0.008(5) -0.002(5)
O6 0.036(7) 0.039(7) 0.040(7) -0.019(5) -0.011(6) 0.013(5)
O7 0.028(6) 0.051(7) 0.043(7) 0.002(5) -0.007(5) -0.019(6)
O8 0.027(5) 0.031(6) 0.024(6) -0.009(5) -0.007(5) 0.001(5)
O9 0.038(6) 0.056(7) 0.019(6) -0.005(5) -0.009(5) -0.008(5)
O10 0.110(12) 0.061(9) 0.049(9) -0.036(8) -0.008(8) -0.025(7)
O11 0.113(11) 0.086(10) 0.021(7) -0.071(9) -0.002(7) -0.013(7)
O12 0.052(8) 0.081(9) 0.054(8) -0.043(7) 0.020(6) -0.045(7)
O13 0.062(8) 0.031(6) 0.030(6) -0.023(5) -0.027(6) 0.001(5)
O14 0.046(7) 0.042(7) 0.052(8) 0.010(6) -0.037(6) -0.020(6)
O15 0.067(8) 0.034(6) 0.058(8) 0.004(6) -0.044(7) -0.017(6)
N1 0.042(8) 0.042(8) 0.027(8) -0.022(7) -0.012(7) -0.009(7)
N2 0.031(8) 0.029(8) 0.049(9) -0.021(6) -0.010(7) -0.000(7)
N3 0.031(8) 0.036(8) 0.034(8) 0.002(6) -0.009(7) -0.018(7)
N4 0.048(8) 0.028(7) 0.027(7) -0.014(6) -0.010(7) -0.014(6)
N5 0.033(7) 0.031(7) 0.025(7) -0.012(6) -0.005(6) -0.006(6)
C1 0.049(10) 0.022(8) 0.012(7) -0.013(7) -0.007(7) 0.008(6)
C2 0.023(7) 0.033(8) 0.022(8) 0.001(6) -0.009(6) -0.013(7)
C3 0.016(7) 0.010(6) 0.022(7) 0.000(5) -0.003(6) -0.001(6)
C4 0.012(6) 0.022(7) 0.021(7) -0.006(5) -0.006(6) -0.007(6)
C5 0.015(6) 0.010(6) 0.014(7) -0.004(5) -0.006(5) 0.003(5)
C6 0.009(6) 0.011(6) 0.018(7) 0.001(5) -0.007(5) -0.000(5)
C7 0.010(6) 0.013(6) 0.027(8) -0.001(5) -0.006(6) -0.008(6)
C8 0.012(6) 0.019(7) 0.016(7) -0.004(5) -0.001(5) -0.007(6)
C9 0.016(7) 0.023(7) 0.013(7) 0.002(5) -0.002(5) -0.009(6)
C10 0.017(7) 0.028(8) 0.011(7) 0.002(6) -0.007(6) -0.005(6)
C11 0.024(7) 0.018(7) 0.021(8) -0.008(6) -0.011(6) 0.011(6)
C12 0.023(7) 0.020(7) 0.021(7) -0.008(6) -0.009(6) -0.001(6)
C13 0.012(6) 0.016(6) 0.016(7) -0.003(5) -0.001(5) -0.007(5)
C14 0.012(6) 0.009(6) 0.012(6) -0.002(5) -0.007(5) -0.000(5)
C15 0.013(6) 0.010(6) 0.013(6) 0.001(5) -0.009(5) 0.000(5)
C16 0.012(6) 0.015(6) 0.019(7) -0.005(5) -0.002(5) -0.004(5)
C17 0.012(6) 0.017(6) 0.014(7) -0.007(5) 0.002(5) -0.007(5)
C18 0.015(6) 0.010(6) 0.028(8) -0.001(5) -0.008(6) -0.008(6)
C19 0.027(8) 0.017(7) 0.022(8) -0.004(6) -0.007(6) -0.007(6)
C20 0.017(7) 0.025(8) 0.021(8) 0.006(6) -0.007(6) -0.008(6)
C21 0.026(8) 0.026(8) 0.011(7) -0.004(6) -0.007(6) 0.003(6)
C22 0.031(8) 0.021(7) 0.020(7) -0.001(6) -0.015(6) -0.004(6)
C23 0.013(6) 0.006(6) 0.021(7) 0.002(5) -0.010(5) -0.002(5)
C24 0.013(6) 0.010(6) 0.017(7) -0.003(5) -0.006(5) -0.003(5)
C25 0.009(6) 0.012(6) 0.019(7) -0.000(5) -0.002(5) -0.005(5)
C26 0.013(6) 0.014(6) 0.022(7) -0.003(5) -0.003(5) -0.011(6)
C27 0.011(6) 0.008(6) 0.016(7) 0.002(5) -0.002(5) -0.006(5)
C28 0.013(6) 0.005(6) 0.022(7) -0.004(5) -0.004(5) -0.004(5)
C29 0.023(7) 0.020(7) 0.017(7) -0.001(6) -0.008(6) 0.001(6)
C30 0.019(7) 0.031(8) 0.021(8) -0.002(6) -0.009(6) -0.003(6)
C31 0.024(7) 0.018(7) 0.014(7) 0.007(6) -0.015(6) 0.004(6)
C32 0.023(7) 0.024(7) 0.012(7) -0.006(6) -0.003(6) -0.006(6)
C33 0.010(6) 0.017(7) 0.014(7) -0.000(5) -0.002(5) -0.009(5)
C34 0.014(6) 0.014(6) 0.011(6) -0.006(5) -0.001(5) -0.005(5)
C35 0.013(6) 0.007(6) 0.021(7) 0.001(5) -0.003(5) -0.006(5)
C36 0.011(6) 0.013(6) 0.016(7) 0.002(5) -0.009(5) -0.005(5)
C37 0.011(6) 0.018(7) 0.016(7) -0.000(5) -0.004(5) -0.006(6)
C38 0.010(6) 0.012(6) 0.025(7) -0.003(5) 0.002(5) -0.009(6)
C39 0.038(9) 0.034(8) 0.011(7) -0.003(7) -0.016(7) -0.001(6)
C40 0.032(8) 0.033(9) 0.023(8) -0.012(7) -0.018(7) 0.005(7)
C41 0.019(7) 0.018(7) 0.024(8) -0.001(6) -0.009(6) 0.002(6)
C42 0.018(7) 0.017(7) 0.026(8) 0.005(5) -0.008(6) -0.007(6)
C43 0.015(6) 0.015(7) 0.024(8) -0.007(5) -0.004(6) -0.007(6)
C44 0.008(6) 0.015(6) 0.020(7) -0.003(5) -0.004(5) -0.009(5)
C45 0.012(6) 0.007(6) 0.020(7) -0.004(5) -0.002(5) -0.003(5)
C46 0.014(6) 0.009(6) 0.012(6) -0.002(5) -0.008(5) 0.006(5)
C47 0.011(6) 0.013(6) 0.020(7) -0.008(5) -0.007(5) -0.004(5)
C48 0.015(6) 0.007(6) 0.023(7) -0.001(5) -0.005(6) -0.004(5)
C49 0.021(7) 0.017(7) 0.011(6) -0.004(5) -0.007(5) 0.001(5)
C50 0.028(7) 0.026(7) 0.006(6) -0.016(6) -0.004(6) 0.001(6)

loop_
_atom_type_symbol
_atom_type_description
_atom_type_scat_dispersion_real
_atom_type_scat_dispersion_imag
_atom_type_scat_source
C C 0.006 0.003
;
International Tables for Crystallography
(1992, Vol. C, Tables 4.2.6.8 and 6.1.1.4)
;
H H 0.000 0.000
;
International Tables for Crystallography
(1992, Vol. C, Table 6.1.1.4)
;
Eu Eu -0.165 3.904
;
International Tables for Crystallography
(1992, Vol. C, Tables 4.2.6.8 and 6.1.1.4)
;
S S 0.148 0.159
;
International Tables for Crystallography
(1992, Vol. C, Tables 4.2.6.8 and 6.1.1.4)
;
N N 0.011 0.006
;
International Tables for Crystallography
(1992, Vol. C, Tables 4.2.6.8 and 6.1.1.4)
;
O O 0.017 0.010
;
International Tables for Crystallography
(1992, Vol. C, Tables 4.2.6.8 and 6.1.1.4)
;

loop_
_geom_angle_atom_site_label_1
_geom_angle_site_symmetry_1
_geom_angle_atom_site_label_2
_geom_angle_site_symmetry_2
_geom_angle_atom_site_label_3
_geom_angle_site_symmetry_3
_geom_angle
_geom_angle_publ_flag
C1 . S1 . C3 . 94.6(6) yes
C2 . S2 . C3 . 94.3(6) yes
C4 . S3 . C5 . 94.6(6) yes
C4 . S4 . C6 . 94.0(6) yes
C5 . S5 . C7 . 94.7(6) yes
C6 . S6 . C7 . 93.9(6) yes
C8 . S7 . C9 . 95.0(6) yes
C8 . S8 . C10 . 95.0(6) yes
C11 . S9 . C13 . 94.2(6) yes
C12 . S10 . C13 . 95.3(6) yes
C14 . S11 . C15 . 93.7(5) yes
C14 . S12 . C16 . 94.1(5) yes
C15 . S13 . C17 . 93.8(5) yes
C16 . S14 . C17 . 94.0(6) yes
C18 . S15 . C19 . 94.5(6) yes
C18 . S16 . C20 . 95.1(6) yes
C21 . S17 . C23 . 94.6(6) yes
C22 . S18 . C23 . 94.2(6) yes
C24 . S19 . C25 . 94.2(6) yes
C24 . S20 . C26 . 93.7(6) yes
C25 . S21 . C27 . 94.2(6) yes
C26 . S22 . C27 . 94.1(5) yes
C28 . S23 . C29 . 95.4(6) yes
C28 . S24 . C30 . 95.4(6) yes
C31 . S25 . C33 . 95.9(6) yes
C32 . S26 . C33 . 95.4(6) yes
C34 . S27 . C35 . 93.6(5) yes
C34 . S28 . C36 . 93.7(5) yes
C35 . S29 . C37 . 93.7(6) yes
C36 . S30 . C37 . 93.7(6) yes
C38 . S31 . C39 . 94.3(6) yes
C38 . S32 . C40 . 95.2(6) yes
C41 . S33 . C43 . 95.8(6) yes
C42 . S34 . C43 . 95.7(6) yes
C44 . S35 . C45 . 94.5(6) yes
C44 . S36 . C46 . 94.1(5) yes
C45 . S37 . C47 . 94.1(5) yes
C46 . S38 . C47 . 94.1(6) yes
C48 . S39 . C49 . 95.1(6) yes
C48 . S40 . C50 . 96.0(6) yes
O1 . N1 . O2 . 127.1(14) yes
O1 . N1 . O3 . 120.9(13) yes
O2 . N1 . O3 . 111.7(12) yes
O4 . N2 . O5 . 123.3(13) yes
O4 . N2 . O6 . 121.5(13) yes
O5 . N2 . O6 . 115.1(12) yes
O7 . N3 . O8 . 123.7(13) yes
O7 . N3 . O9 . 122.1(12) yes
O8 . N3 . O9 . 114.0(11) yes
O10 . N4 . O11 . 123.5(14) yes
O10 . N4 . O12 . 119.5(13) yes
O11 . N4 . O12 . 115.4(12) yes
O13 . N5 . O14 . 124.7(12) yes
O13 . N5 . O15 . 119.9(12) yes
O14 . N5 . O15 . 115.3(11) yes
S1 . C1 . C2 . 117.4(10) yes
S2 . C2 . C1 . 118.5(10) yes
S1 . C3 . S2 . 115.1(7) yes
S1 . C3 . C4 . 122.0(10) yes
S2 . C3 . C4 . 122.9(10) yes
S3 . C4 . S4 . 115.4(7) yes
S3 . C4 . C3 . 120.4(10) yes
S4 . C4 . C3 . 124.2(10) yes
S3 . C5 . S5 . 124.7(7) yes
S3 . C5 . C6 . 117.6(9) yes
S5 . C5 . C6 . 117.7(9) yes
S4 . C6 . S6 . 123.8(7) yes
S4 . C6 . C5 . 118.5(9) yes
S6 . C6 . C5 . 117.7(9) yes
S5 . C7 . S6 . 115.9(7) yes
S5 . C7 . C8 . 121.4(9) yes
S6 . C7 . C8 . 122.7(9) yes
S7 . C8 . S8 . 115.2(7) yes
S7 . C8 . C7 . 122.8(10) yes
S8 . C8 . C7 . 121.9(9) yes
S7 . C9 . C10 . 117.8(9) yes
S8 . C10 . C9 . 117.0(10) yes
S9 . C11 . C12 . 119.9(10) yes
S10 . C12 . C11 . 116.1(10) yes
S9 . C13 . S10 . 114.6(7) yes
S9 . C13 . C14 . 124.8(9) yes
S10 . C13 . C14 . 120.6(9) yes
S11 . C14 . S12 . 116.1(6) yes
S11 . C14 . C13 . 121.8(9) yes
S12 . C14 . C13 . 122.1(9) yes
S11 . C15 . S13 . 123.9(7) yes
S11 . C15 . C16 . 116.9(9) yes
S13 . C15 . C16 . 119.2(9) yes
S12 . C16 . S14 . 123.6(7) yes
S12 . C16 . C15 . 119.1(9) yes
S14 . C16 . C15 . 117.3(9) yes
S13 . C17 . S14 . 115.6(7) yes
S13 . C17 . C18 . 123.0(9) yes
S14 . C17 . C18 . 121.3(9) yes
S15 . C18 . S16 . 114.6(7) yes
S15 . C18 . C17 . 122.2(9) yes
S16 . C18 . C17 . 123.2(9) yes
S15 . C19 . C20 . 118.7(10) yes
S16 . C20 . C19 . 117.0(10) yes
S17 . C21 . C22 . 117.4(10) yes
S18 . C22 . C21 . 117.7(10) yes
S17 . C23 . S18 . 116.0(7) yes
S17 . C23 . C24 . 121.9(9) yes
S18 . C23 . C24 . 122.1(9) yes
S19 . C24 . S20 . 116.0(7) yes
S19 . C24 . C23 . 120.3(9) yes
S20 . C24 . C23 . 123.7(9) yes
S19 . C25 . S21 . 124.3(7) yes
S19 . C25 . C26 . 116.7(10) yes
S21 . C25 . C26 . 119.0(10) yes
S20 . C26 . S22 . 124.2(7) yes
S20 . C26 . C25 . 119.5(10) yes
S22 . C26 . C25 . 116.3(9) yes
S21 . C27 . S22 . 116.3(7) yes
S21 . C27 . C28 . 121.2(9) yes
S22 . C27 . C28 . 122.5(9) yes
S23 . C28 . S24 . 114.1(7) yes
S23 . C28 . C27 . 121.9(9) yes
S24 . C28 . C27 . 124.0(9) yes
S23 . C29 . C30 . 118.0(10) yes
S24 . C30 . C29 . 117.1(10) yes
S25 . C31 . C32 . 117.2(9) yes
S26 . C32 . C31 . 117.0(9) yes
S25 . C33 . S26 . 114.5(7) yes
S25 . C33 . C34 . 122.9(9) yes
S26 . C33 . C34 . 122.7(9) yes
S27 . C34 . S28 . 117.2(7) yes
S27 . C34 . C33 . 122.2(9) yes
S28 . C34 . C33 . 120.5(9) yes
S27 . C35 . S29 . 124.1(7) yes
S27 . C35 . C36 . 117.9(9) yes
S29 . C35 . C36 . 118.0(9) yes
S28 . C36 . S30 . 124.5(7) yes
S28 . C36 . C35 . 117.4(9) yes
S30 . C36 . C35 . 118.1(9) yes
S29 . C37 . S30 . 116.5(7) yes
S29 . C37 . C38 . 122.0(9) yes
S30 . C37 . C38 . 121.5(9) yes
S31 . C38 . S32 . 114.1(7) yes
S31 . C38 . C37 . 122.7(9) yes
S32 . C38 . C37 . 123.2(9) yes
S31 . C39 . C40 . 118.4(10) yes
S32 . C40 . C39 . 118.1(11) yes
S33 . C41 . C42 . 117.9(10) yes
S34 . C42 . C41 . 116.6(10) yes
S33 . C43 . S34 . 114.0(7) yes
S33 . C43 . C44 . 123.3(9) yes
S34 . C43 . C44 . 122.7(9) yes
S35 . C44 . S36 . 115.6(7) yes
S35 . C44 . C43 . 122.8(9) yes
S36 . C44 . C43 . 121.7(9) yes
S35 . C45 . S37 . 124.2(6) yes
S35 . C45 . C46 . 116.8(9) yes
S37 . C45 . C46 . 119.0(9) yes
S36 . C46 . S38 . 124.2(7) yes
S36 . C46 . C45 . 118.9(9) yes
S38 . C46 . C45 . 116.8(9) yes
S37 . C47 . S38 . 115.9(7) yes
S37 . C47 . C48 . 122.6(9) yes
S38 . C47 . C48 . 121.4(9) yes
S39 . C48 . S40 . 113.8(7) yes
S39 . C48 . C47 . 123.7(9) yes
S40 . C48 . C47 . 122.5(9) yes
S39 . C49 . C50 . 118.2(9) yes
S40 . C50 . C49 . 116.7(9) yes
O2 . Eu1 . O3 . 51.1(4) yes
O5 . Eu1 . O6 . 51.9(4) yes
O8 . Eu1 . O9 . 51.6(3) yes
O11 . Eu1 . O12 . 50.7(4) yes
O14 . Eu1 . O15 . 51.6(3) yes
Eu1 . O2 . N1 . 100.4(8) yes
Eu1 . O3 . N1 . 96.0(8) yes
Eu1 . O5 . N2 . 97.4(8) yes
Eu1 . O6 . N2 . 95.6(8) yes
Eu1 . O8 . N3 . 97.0(8) yes
Eu1 . O9 . N3 . 97.4(8) yes
Eu1 . O11 . N4 . 96.5(9) yes
Eu1 . O12 . N4 . 97.3(8) yes
Eu1 . O14 . N5 . 95.9(7) yes
Eu1 . O15 . N5 . 97.1(8) yes

loop_
_geom_bond_atom_site_label_1
_geom_bond_site_symmetry_1
_geom_bond_atom_site_label_2
_geom_bond_site_symmetry_2
_geom_bond_distance
_geom_bond_publ_flag
Eu1 . O2 . 2.439(10) yes
Eu1 . O3 . 2.510(10) yes
Eu1 . O5 . 2.467(10) yes
Eu1 . O6 . 2.513(10) yes
Eu1 . O8 . 2.499(10) yes
Eu1 . O9 . 2.475(10) yes
Eu1 . O11 . 2.492(11) yes
Eu1 . O12 . 2.458(10) yes
Eu1 . O14 . 2.524(10) yes
Eu1 . O15 . 2.458(11) yes
S1 . C1 . 1.736(14) yes
S1 . C3 . 1.756(12) yes
S2 . C2 . 1.736(14) yes
S2 . C3 . 1.748(13) yes
S3 . C4 . 1.770(12) yes
S3 . C5 . 1.724(12) yes
S4 . C4 . 1.773(13) yes
S4 . C6 . 1.729(12) yes
S5 . C5 . 1.729(12) yes
S5 . C7 . 1.773(12) yes
S6 . C6 . 1.759(12) yes
S6 . C7 . 1.762(12) yes
S7 . C8 . 1.737(12) yes
S7 . C9 . 1.744(13) yes
S8 . C8 . 1.756(12) yes
S8 . C10 . 1.743(12) yes
S9 . C11 . 1.734(14) yes
S9 . C13 . 1.760(12) yes
S10 . C12 . 1.755(13) yes
S10 . C13 . 1.756(12) yes
S11 . C14 . 1.769(11) yes
S11 . C15 . 1.759(12) yes
S12 . C14 . 1.756(11) yes
S12 . C16 . 1.725(13) yes
S13 . C15 . 1.720(12) yes
S13 . C17 . 1.775(12) yes
S14 . C16 . 1.745(12) yes
S14 . C17 . 1.768(12) yes
S15 . C18 . 1.747(12) yes
S15 . C19 . 1.734(13) yes
S16 . C18 . 1.758(12) yes
S16 . C20 . 1.730(13) yes
S17 . C21 . 1.734(13) yes
S17 . C23 . 1.740(12) yes
S18 . C22 . 1.743(13) yes
S18 . C23 . 1.736(12) yes
S19 . C24 . 1.766(12) yes
S19 . C25 . 1.732(12) yes
S20 . C24 . 1.764(12) yes
S20 . C26 . 1.709(12) yes
S21 . C25 . 1.722(12) yes
S21 . C27 . 1.770(12) yes
S22 . C26 . 1.769(13) yes
S22 . C27 . 1.755(12) yes
S23 . C28 . 1.756(12) yes
S23 . C29 . 1.742(13) yes
S24 . C28 . 1.761(11) yes
S24 . C30 . 1.751(14) yes
S25 . C31 . 1.746(13) yes
S25 . C33 . 1.752(12) yes
S26 . C32 . 1.763(13) yes
S26 . C33 . 1.753(12) yes
S27 . C34 . 1.735(11) yes
S27 . C35 . 1.758(12) yes
S28 . C34 . 1.775(12) yes
S28 . C36 . 1.739(12) yes
S29 . C35 . 1.726(12) yes
S29 . C37 . 1.759(12) yes
S30 . C36 . 1.723(12) yes
S30 . C37 . 1.760(12) yes
S31 . C38 . 1.748(12) yes
S31 . C39 . 1.737(13) yes
S32 . C38 . 1.769(12) yes
S32 . C40 . 1.703(14) yes
S33 . C41 . 1.725(14) yes
S33 . C43 . 1.765(12) yes
S34 . C42 . 1.749(13) yes
S34 . C43 . 1.759(12) yes
S35 . C44 . 1.758(12) yes
S35 . C45 . 1.752(12) yes
S36 . C44 . 1.784(12) yes
S36 . C46 . 1.719(12) yes
S37 . C45 . 1.721(12) yes
S37 . C47 . 1.768(12) yes
S38 . C46 . 1.747(11) yes
S38 . C47 . 1.768(11) yes
S39 . C48 . 1.757(12) yes
S39 . C49 . 1.752(12) yes
S40 . C48 . 1.770(12) yes
S40 . C50 . 1.736(12) yes
O1 . N1 . 1.178(15) yes
O2 . N1 . 1.273(15) yes
O3 . N1 . 1.307(16) yes
O4 . N2 . 1.204(15) yes
O5 . N2 . 1.299(15) yes
O6 . N2 . 1.285(16) yes
O7 . N3 . 1.199(15) yes
O8 . N3 . 1.278(14) yes
O9 . N3 . 1.303(16) yes
O10 . N4 . 1.243(16) yes
O11 . N4 . 1.240(15) yes
O12 . N4 . 1.267(16) yes
O13 . N5 . 1.216(14) yes
O14 . N5 . 1.249(15) yes
O15 . N5 . 1.317(15) yes
C1 . C2 . 1.329(19) yes
C3 . C4 . 1.353(17) yes
C5 . C6 . 1.374(16) yes
C7 . C8 . 1.362(17) yes
C9 . C10 . 1.346(18) yes
C11 . C12 . 1.321(17) yes
C13 . C14 . 1.354(16) yes
C15 . C16 . 1.357(16) yes
C17 . C18 . 1.353(17) yes
C19 . C20 . 1.331(18) yes
C21 . C22 . 1.341(18) yes
C23 . C24 . 1.380(16) yes
C25 . C26 . 1.373(16) yes
C27 . C28 . 1.344(16) yes
C29 . C30 . 1.334(18) yes
C31 . C32 . 1.348(18) yes
C33 . C34 . 1.367(16) yes
C35 . C36 . 1.372(16) yes
C37 . C38 . 1.348(17) yes
C39 . C40 . 1.324(19) yes
C41 . C42 . 1.366(18) yes
C43 . C44 . 1.336(17) yes
C45 . C46 . 1.373(15) yes
C47 . C48 . 1.336(17) yes
C49 . C50 . 1.344(17) yes
